data_7013690
loop_
_publ_author_name
'Juan C. Mareque Rivas'
'Rafael Torres Mart\'in de Rosales'
'Simon Parsons'

_publ_section_title
;
 Structural characterization of a dizinc(II) complex with bridging
 \h2-phosphate diesters and internal N--HO--P hydrogen bonding
;
_journal_issue 23
_journal_name_full 'Dalton Trans.'
_journal_page_first 4385
_journal_page_last 4386
_journal_paper_doi 10.1039/b312281f
_journal_year 2003
_chemical_formula_moiety '[(bpapa)Zn(DBP)]2(PF6)2.0.3MeOH'
_chemical_formula_sum 'C64.3 H67.2 F12 N10 O8.3 P4 Zn2'
_chemical_formula_weight 1595.50
_chemical_name_systematic
;
?
;
_space_group_IT_number 14
_symmetry_cell_setting monoclinic
_symmetry_space_group_name_Hall '-P 2ybc'
_symmetry_space_group_name_H-M 'P 1 21/c 1'
_atom_sites_solution_hydrogens geom
_atom_sites_solution_primary direct
_atom_sites_solution_secondary difmap
_audit_creation_method SHELXL-97
_cell_angle_alpha 90.00
_cell_angle_beta 94.3790(10)
_cell_angle_gamma 90.00
_cell_formula_units_Z 2
_cell_length_a 12.5627(7)
_cell_length_b 12.7358(8)
_cell_length_c 21.7676(13)
_cell_measurement_reflns_used 8116
_cell_measurement_temperature 150(2)
_cell_measurement_theta_max 29
_cell_measurement_theta_min 2
_cell_volume 3472.6(4)
_computing_structure_refinement 'SHELXL-97 (Sheldrick, 1997)'
_computing_structure_solution 'SHELXS-97 (Sheldrick, 1990)'
_diffrn_ambient_temperature 150(2)
_diffrn_measured_fraction_theta_full 0.922
_diffrn_measured_fraction_theta_max 0.922
_diffrn_measurement_device_type 'Bruker Smart Apex CCD'
_diffrn_measurement_method Omega
_diffrn_radiation_monochromator graphite
_diffrn_radiation_source 'fine-focus sealed tube'
_diffrn_radiation_type MoK\a
_diffrn_radiation_wavelength 0.71073
_diffrn_reflns_av_R_equivalents 0.0318
_diffrn_reflns_av_sigmaI/netI 0.0302
_diffrn_reflns_limit_h_max 16
_diffrn_reflns_limit_h_min -17
_diffrn_reflns_limit_k_max 17
_diffrn_reflns_limit_k_min -17
_diffrn_reflns_limit_l_max 28
_diffrn_reflns_limit_l_min -28
_diffrn_reflns_number 30228
_diffrn_reflns_theta_full 28.84
_diffrn_reflns_theta_max 28.84
_diffrn_reflns_theta_min 1.85
_exptl_absorpt_coefficient_mu 0.877
_exptl_absorpt_correction_T_max 1.000
_exptl_absorpt_correction_T_min 0.894
_exptl_absorpt_correction_type multi-scan
_exptl_absorpt_process_details Sadabs
_exptl_crystal_colour Colourless
_exptl_crystal_density_diffrn 1.526
_exptl_crystal_density_method 'not measured'
_exptl_crystal_description block
_exptl_crystal_F_000 1635
_exptl_crystal_size_max 0.40
_exptl_crystal_size_mid 0.34
_exptl_crystal_size_min 0.32
_refine_diff_density_max 0.755
_refine_diff_density_min -0.399
_refine_diff_density_rms 0.082
_refine_ls_extinction_method none
_refine_ls_goodness_of_fit_ref 1.212
_refine_ls_hydrogen_treatment riding
_refine_ls_matrix_type full
_refine_ls_number_parameters 499
_refine_ls_number_reflns 8389
_refine_ls_number_restraints 98
_refine_ls_restrained_S_all 1.215
_refine_ls_R_factor_all 0.0611
_refine_ls_R_factor_gt 0.0572
_refine_ls_shift/su_max 0.001
_refine_ls_shift/su_mean 0.000
_refine_ls_structure_factor_coef Fsqd
_refine_ls_weighting_details 'calc w=1/[\s^2^(Fo^2^)+(0.0466P)^2^+4.5138P] where P=(Fo^2^+2Fc^2^)/3'
_refine_ls_weighting_scheme calc
_refine_ls_wR_factor_gt 0.1281
_refine_ls_wR_factor_ref 0.1303
_reflns_number_gt 7844
_reflns_number_total 8389
_reflns_threshold_expression >2sigma(I)
_cod_data_source_file b312281f.txt
_cod_data_source_block rtr128
_cod_depositor_comments
;
The following automatic conversions were performed:
'_symmetry_cell_setting' value 'Monoclinic' changed to 'monoclinic'
according to '/home/saulius/struct/CIF-dictionaries/cif_core.dic'
dictionary named 'cif_core.dic' version 2.4.1 from
2010-06-29.

'_exptl_absorpt_correction_type' value 'Multiscan' changed to
'multi-scan' according to
'/home/saulius/struct/CIF-dictionaries/cif_core.dic' dictionary named
'cif_core.dic' version 2.4.1 from 2010-06-29.

Automatic conversion script
Id: cif_fix_enum 1527 2010-12-29 10:47:43Z saulius 
;
_cod_original_sg_symbol_H-M P21/c
_cod_original_formula_sum 'C64.30 H67.20 F12 N10 O8.30 P4 Zn2'
_cod_database_code 7013690

loop_
_symmetry_equiv_pos_as_xyz
'x, y, z'
'-x, y+1/2, -z+1/2'
'-x, -y, -z'
'x, -y-1/2, z-1/2'

loop_
_atom_site_label
_atom_site_type_symbol
_atom_site_fract_x
_atom_site_fract_y
_atom_site_fract_z
_atom_site_U_iso_or_equiv
_atom_site_adp_type
_atom_site_occupancy
_atom_site_symmetry_multiplicity
_atom_site_calc_flag
_atom_site_refinement_flags
_atom_site_disorder_assembly
_atom_site_disorder_group
Zn Zn 0.39399(2) 0.33835(2) 0.486719(14) 0.02080(9) Uani 1 1 d . . .
N1 N 0.27137(18) 0.25207(18) 0.53534(11) 0.0257(5) Uani 1 1 d . . .
C1 C 0.1685(2) 0.2917(3) 0.50755(15) 0.0335(7) Uani 1 1 d . . .
H1A H 0.1543 0.3616 0.5250 0.040 Uiso 1 1 calc R . .
H1B H 0.1107 0.2437 0.5181 0.040 Uiso 1 1 calc R . .
N2 N 0.25813(18) 0.34030(18) 0.41645(11) 0.0252(5) Uani 1 1 d . . .
C2 C 0.1679(2) 0.3004(2) 0.43828(14) 0.0286(6) Uani 1 1 d . . .
C3 C 0.0780(2) 0.2768(3) 0.40076(16) 0.0364(7) Uani 1 1 d . . .
H3A H 0.0172 0.2466 0.4173 0.044 Uiso 1 1 calc R . .
C4 C 0.0781(3) 0.2981(3) 0.33815(17) 0.0392(7) Uani 1 1 d . . .
H4A H 0.0171 0.2820 0.3113 0.047 Uiso 1 1 calc R . .
C5 C 0.1656(3) 0.3421(2) 0.31526(15) 0.0357(7) Uani 1 1 d . . .
H5A H 0.1655 0.3591 0.2728 0.043 Uiso 1 1 calc R . .
C6 C 0.2568(2) 0.3618(2) 0.35593(14) 0.0287(6) Uani 1 1 d . . .
N7 N 0.3465(2) 0.3999(3) 0.33358(14) 0.0389(6) Uani 1 1 d . . .
H7A H 0.401(3) 0.420(3) 0.3622(19) 0.051(12) Uiso 1 1 d . . .
H7B H 0.337(3) 0.431(3) 0.298(2) 0.056(13) Uiso 1 1 d . . .
C11 C 0.2833(3) 0.1376(2) 0.52664(16) 0.0349(7) Uani 1 1 d . . .
H11A H 0.2118 0.1074 0.5155 0.042 Uiso 1 1 calc R . .
H11B H 0.3101 0.1063 0.5665 0.042 Uiso 1 1 calc R . .
N12 N 0.42286(18) 0.17809(18) 0.45758(11) 0.0254(5) Uani 1 1 d . . .
C12 C 0.3565(2) 0.1057(2) 0.47843(13) 0.0268(6) Uani 1 1 d . . .
C13 C 0.3585(3) 0.0015(2) 0.45935(16) 0.0348(7) Uani 1 1 d . . .
H13A H 0.3113 -0.0486 0.4749 0.042 Uiso 1 1 calc R . .
C14 C 0.4304(3) -0.0280(3) 0.41732(16) 0.0390(7) Uani 1 1 d . . .
H14A H 0.4326 -0.0985 0.4032 0.047 Uiso 1 1 calc R . .
C15 C 0.4992(3) 0.0464(3) 0.39604(16) 0.0358(7) Uani 1 1 d . . .
H15A H 0.5495 0.0277 0.3675 0.043 Uiso 1 1 calc R . .
C16 C 0.4930(2) 0.1481(2) 0.41715(14) 0.0290(6) Uani 1 1 d . . .
H16A H 0.5401 0.1991 0.4026 0.035 Uiso 1 1 calc R . .
C21 C 0.2891(2) 0.2795(2) 0.60114(13) 0.0316(6) Uani 1 1 d . . .
H21A H 0.2535 0.2270 0.6261 0.038 Uiso 1 1 calc R . .
H21B H 0.2570 0.3490 0.6084 0.038 Uiso 1 1 calc R . .
N22 N 0.4729(2) 0.31385(18) 0.57900(11) 0.0280(5) Uani 1 1 d . . .
C22 C 0.4069(3) 0.2825(2) 0.62111(14) 0.0309(6) Uani 1 1 d . . .
C23 C 0.4443(3) 0.2609(3) 0.68154(15) 0.0422(8) Uani 1 1 d . . .
H23A H 0.3970 0.2363 0.7103 0.051 Uiso 1 1 calc R . .
C24 C 0.5512(3) 0.2758(3) 0.69919(16) 0.0479(9) Uani 1 1 d . . .
H24A H 0.5777 0.2631 0.7406 0.057 Uiso 1 1 calc R . .
C25 C 0.6192(3) 0.3093(3) 0.65622(17) 0.0434(8) Uani 1 1 d . . .
H25A H 0.6930 0.3200 0.6674 0.052 Uiso 1 1 calc R . .
C26 C 0.5774(3) 0.3268(2) 0.59660(15) 0.0348(7) Uani 1 1 d . . .
H26A H 0.6240 0.3488 0.5668 0.042 Uiso 1 1 calc R . .
P1 P 0.62373(5) 0.43358(5) 0.44120(3) 0.02064(14) Uani 1 1 d . . .
O4P O 0.66024(15) 0.51634(15) 0.48652(9) 0.0246(4) Uani 1 1 d . . .
O1P O 0.69129(15) 0.32882(15) 0.45287(10) 0.0290(4) Uani 1 1 d . . .
C1P C 0.6398(3) 0.4123(3) 0.32101(14) 0.0345(7) Uani 1 1 d . . .
H1PA H 0.5650 0.4162 0.3032 0.041 Uiso 1 1 calc R . .
H1PB H 0.6571 0.3381 0.3308 0.041 Uiso 1 1 calc R . .
O2P O 0.65380(17) 0.47628(15) 0.37620(9) 0.0285(4) Uani 1 1 d . . .
C2P C 0.7142(3) 0.4550(2) 0.27623(14) 0.0311(6) Uani 1 1 d . . .
O3P O 0.50971(15) 0.39864(15) 0.43723(9) 0.0245(4) Uani 1 1 d . . .
C3P C 0.8195(3) 0.4219(3) 0.27888(17) 0.0476(9) Uani 1 1 d . . .
H3PA H 0.8432 0.3688 0.3074 0.057 Uiso 1 1 calc R . .
C4P C 0.8906(3) 0.4651(3) 0.24053(19) 0.0535(10) Uani 1 1 d . . .
H4PA H 0.9628 0.4423 0.2431 0.064 Uiso 1 1 calc R . .
C5P C 0.8567(3) 0.5412(3) 0.19851(16) 0.0447(8) Uani 1 1 d . . .
H5PA H 0.9055 0.5712 0.1722 0.054 Uiso 1 1 calc R . .
C6P C 0.7525(3) 0.5736(3) 0.19472(17) 0.0455(8) Uani 1 1 d . . .
H6PA H 0.7287 0.6252 0.1653 0.055 Uiso 1 1 calc R . .
C7P C 0.6810(3) 0.5308(3) 0.23401(16) 0.0395(7) Uani 1 1 d . . .
H7PA H 0.6090 0.5542 0.2315 0.047 Uiso 1 1 calc R . .
C11P C 0.8076(2) 0.3334(3) 0.45420(15) 0.0374(7) Uani 1 1 d . A .
H11C H 0.8296 0.4031 0.4396 0.045 Uiso 1 1 calc R . .
H11D H 0.8332 0.2796 0.4260 0.045 Uiso 1 1 calc R . .
C12P C 0.8571(3) 0.3148(3) 0.51777(16) 0.0432(8) Uani 1 1 d DU . .
C13P C 0.8769(5) 0.3913(5) 0.5613(3) 0.0461(16) Uani 0.60 1 d PDU A 1
H13B H 0.8575 0.4617 0.5514 0.055 Uiso 0.60 1 calc PR A 1
C14P C 0.9245(6) 0.3689(7) 0.6193(3) 0.0557(17) Uani 0.60 1 d PDU A 1
H14B H 0.9409 0.4230 0.6486 0.067 Uiso 0.60 1 calc PR A 1
C15P C 0.9474(7) 0.2643(6) 0.6332(3) 0.0603(19) Uani 0.60 1 d PDU A 1
H15B H 0.9774 0.2477 0.6735 0.072 Uiso 0.60 1 calc PR A 1
C16P C 0.9285(6) 0.1829(6) 0.5911(3) 0.0530(17) Uani 0.60 1 d PDU A 1
H16B H 0.9470 0.1124 0.6016 0.064 Uiso 0.60 1 calc PR A 1
C17P C 0.8815(4) 0.2088(4) 0.5330(3) 0.0363(12) Uani 0.60 1 d PDU A 1
H17A H 0.8658 0.1551 0.5034 0.044 Uiso 0.60 1 calc PR A 1
C13Q C 0.9019(12) 0.4073(8) 0.5444(6) 0.074(5) Uiso 0.40 1 d PD A 2
H13C H 0.8966 0.4704 0.5211 0.089 Uiso 0.40 1 calc PR A 2
C14Q C 0.9533(15) 0.4105(12) 0.6034(7) 0.112(7) Uiso 0.40 1 d PD A 2
H14C H 0.9867 0.4725 0.6196 0.134 Uiso 0.40 1 calc PR A 2
C15Q C 0.9530(17) 0.3180(13) 0.6371(7) 0.096(7) Uiso 0.40 1 d PD A 2
H15C H 0.9733 0.3206 0.6800 0.115 Uiso 0.40 1 calc PR A 2
C16Q C 0.924(2) 0.2217(13) 0.6107(8) 0.125(11) Uiso 0.40 1 d PD A 2
H16C H 0.9401 0.1577 0.6319 0.150 Uiso 0.40 1 calc PR A 2
C17Q C 0.871(2) 0.2226(9) 0.5520(7) 0.141(11) Uiso 0.40 1 d PD A 2
H17B H 0.8441 0.1585 0.5348 0.169 Uiso 0.40 1 calc PR A 2
P P 0.20596(6) -0.06260(6) 0.67483(4) 0.02794(17) Uani 1 1 d D . .
F1 F 0.1828(3) -0.0660(2) 0.74540(11) 0.0700(8) Uani 1 1 d D B .
F2 F 0.2325(2) -0.05943(18) 0.60463(10) 0.0582(6) Uani 1 1 d D B .
F3 F 0.2996(5) -0.1465(5) 0.6856(3) 0.0641(17) Uani 0.60 1 d PD B 1
F4 F 0.1170(5) 0.0228(4) 0.6633(3) 0.0641(17) Uani 0.60 1 d PD B 1
F5 F 0.2921(5) 0.0292(5) 0.6894(3) 0.0546(13) Uani 0.60 1 d PD B 1
F6 F 0.1245(4) -0.1553(4) 0.6594(3) 0.0546(13) Uani 0.60 1 d PD B 1
F3' F 0.2753(9) -0.1648(7) 0.6840(5) 0.085(4) Uani 0.40 1 d PD B 2
F4' F 0.1411(9) 0.0445(6) 0.6680(5) 0.085(4) Uani 0.40 1 d PD B 2
F5' F 0.3085(7) 0.0071(9) 0.6959(5) 0.088(4) Uani 0.40 1 d PD B 2
F6' F 0.1017(6) -0.1274(8) 0.6566(5) 0.088(4) Uani 0.40 1 d PD B 2
O1M O 1.021(3) 0.049(3) 0.4731(15) 0.096(8) Uiso 0.15 1 d P C -1
H1M H 1.0644 0.0038 0.4627 0.144 Uiso 0.15 1 d PR C -1
C1M C 0.978(3) 0.019(3) 0.5242(18) 0.077(10) Uiso 0.15 1 d P C -1
H1M1 H 1.0126 0.0575 0.5593 0.115 Uiso 0.15 1 d PR C -1
H1M2 H 0.9888 -0.0562 0.5301 0.115 Uiso 0.15 1 d PR C -1
H1M3 H 0.9008 0.0345 0.5214 0.115 Uiso 0.15 1 d PR C -1

loop_
_atom_site_aniso_label
_atom_site_aniso_U_11
_atom_site_aniso_U_22
_atom_site_aniso_U_33
_atom_site_aniso_U_23
_atom_site_aniso_U_13
_atom_site_aniso_U_12
Zn 0.02025(15) 0.01727(15) 0.02510(16) -0.00050(11) 0.00314(11) -0.00298(11)
N1 0.0263(11) 0.0215(11) 0.0299(12) -0.0012(9) 0.0064(9) -0.0039(9)
C1 0.0251(14) 0.0378(17) 0.0383(16) 0.0000(13) 0.0079(12) -0.0028(12)
N2 0.0233(11) 0.0207(11) 0.0319(12) -0.0012(9) 0.0037(9) -0.0032(9)
C2 0.0240(13) 0.0246(13) 0.0375(16) -0.0016(11) 0.0049(11) -0.0008(11)
C3 0.0227(14) 0.0383(17) 0.0481(19) 0.0017(14) 0.0014(13) -0.0049(12)
C4 0.0318(16) 0.0372(17) 0.0467(19) -0.0001(14) -0.0107(14) -0.0045(13)
C5 0.0391(17) 0.0326(16) 0.0341(16) 0.0056(13) -0.0062(13) -0.0013(13)
C6 0.0278(14) 0.0212(13) 0.0368(15) 0.0014(11) 0.0010(12) -0.0006(11)
N7 0.0338(14) 0.0503(18) 0.0316(14) 0.0113(13) -0.0032(12) -0.0097(13)
C11 0.0401(17) 0.0214(14) 0.0447(18) -0.0004(12) 0.0130(14) -0.0079(12)
N12 0.0245(11) 0.0215(11) 0.0300(12) 0.0009(9) 0.0006(9) -0.0015(9)
C12 0.0277(13) 0.0201(13) 0.0320(14) -0.0010(11) -0.0011(11) 0.0006(11)
C13 0.0356(16) 0.0221(14) 0.0462(18) -0.0016(12) 0.0004(14) -0.0053(12)
C14 0.0436(18) 0.0239(15) 0.0491(19) -0.0119(13) 0.0001(15) 0.0015(13)
C15 0.0308(15) 0.0336(16) 0.0433(18) -0.0085(13) 0.0050(13) 0.0021(13)
C16 0.0269(13) 0.0263(14) 0.0338(15) -0.0027(11) 0.0023(11) -0.0002(11)
C21 0.0385(16) 0.0290(15) 0.0278(14) 0.0015(11) 0.0069(12) -0.0062(12)
N22 0.0325(13) 0.0210(11) 0.0303(12) 0.0011(9) 0.0003(10) -0.0025(9)
C22 0.0413(16) 0.0194(13) 0.0317(15) 0.0007(11) 0.0007(12) -0.0029(12)
C23 0.059(2) 0.0363(17) 0.0311(16) 0.0083(13) 0.0010(15) -0.0082(16)
C24 0.066(2) 0.0400(19) 0.0341(17) 0.0098(14) -0.0162(16) -0.0065(17)
C25 0.0462(19) 0.0331(17) 0.048(2) 0.0055(14) -0.0152(16) -0.0048(14)
C26 0.0370(16) 0.0277(15) 0.0386(17) 0.0013(12) -0.0041(13) -0.0042(12)
P1 0.0189(3) 0.0177(3) 0.0258(3) -0.0022(2) 0.0042(2) -0.0013(2)
O4P 0.0233(9) 0.0205(9) 0.0301(10) -0.0052(8) 0.0019(8) -0.0008(7)
O1P 0.0229(9) 0.0224(10) 0.0416(12) -0.0042(8) 0.0011(8) 0.0034(8)
C1P 0.0403(17) 0.0359(16) 0.0280(15) -0.0066(12) 0.0079(13) -0.0086(13)
O2P 0.0350(11) 0.0231(10) 0.0284(10) -0.0043(8) 0.0096(8) -0.0071(8)
C2P 0.0364(15) 0.0310(15) 0.0265(14) -0.0027(11) 0.0069(12) -0.0047(12)
O3P 0.0214(9) 0.0240(9) 0.0283(10) -0.0004(8) 0.0038(7) -0.0038(7)
C3P 0.049(2) 0.051(2) 0.045(2) 0.0184(16) 0.0168(16) 0.0135(17)
C4P 0.044(2) 0.064(3) 0.055(2) 0.0180(19) 0.0224(18) 0.0157(18)
C5P 0.050(2) 0.046(2) 0.0399(18) 0.0070(15) 0.0157(16) -0.0067(16)
C6P 0.052(2) 0.043(2) 0.0414(19) 0.0134(15) 0.0017(16) -0.0028(16)
C7P 0.0363(17) 0.0423(18) 0.0392(17) 0.0039(14) -0.0005(14) 0.0010(14)
C11P 0.0256(14) 0.0469(19) 0.0402(17) -0.0061(14) 0.0054(12) 0.0103(13)
C12P 0.0230(14) 0.065(2) 0.0417(18) 0.0116(16) 0.0039(13) 0.0080(15)
C13P 0.042(3) 0.066(4) 0.030(3) -0.003(3) 0.001(3) 0.022(3)
C14P 0.057(4) 0.076(5) 0.034(3) -0.004(3) 0.000(3) 0.014(4)
C15P 0.068(5) 0.079(6) 0.032(3) 0.019(3) -0.005(3) -0.008(5)
C16P 0.047(4) 0.062(4) 0.050(4) 0.034(3) -0.001(3) -0.003(3)
C17P 0.021(2) 0.045(3) 0.042(3) 0.018(2) 0.001(2) -0.010(2)
P 0.0290(4) 0.0238(4) 0.0314(4) -0.0001(3) 0.0052(3) -0.0024(3)
F1 0.112(2) 0.0605(15) 0.0405(12) -0.0050(11) 0.0288(14) -0.0124(15)
F2 0.0877(18) 0.0526(13) 0.0364(11) 0.0023(9) 0.0191(11) -0.0157(12)
F3 0.0454(17) 0.055(3) 0.091(4) 0.001(2) -0.001(2) 0.0217(19)
F4 0.0454(17) 0.055(3) 0.091(4) 0.001(2) -0.001(2) 0.0217(19)
F5 0.051(2) 0.0420(18) 0.074(3) -0.0178(15) 0.0253(18) -0.0255(19)
F6 0.051(2) 0.0420(18) 0.074(3) -0.0178(15) 0.0253(18) -0.0255(19)
F3' 0.136(9) 0.046(4) 0.068(5) -0.017(3) -0.028(5) 0.049(5)
F4' 0.136(9) 0.046(4) 0.068(5) -0.017(3) -0.028(5) 0.049(5)
F5' 0.036(3) 0.107(8) 0.121(7) -0.078(6) 0.020(3) -0.021(4)
F6' 0.036(3) 0.107(8) 0.121(7) -0.078(6) 0.020(3) -0.021(4)

loop_
_atom_type_symbol
_atom_type_description
_atom_type_scat_dispersion_real
_atom_type_scat_dispersion_imag
_atom_type_scat_source
C C 0.0033 0.0016 'International Tables Vol C Tables 4.2.6.8 and 6.1.1.4'
H H 0.0000 0.0000 'International Tables Vol C Tables 4.2.6.8 and 6.1.1.4'
N N 0.0061 0.0033 'International Tables Vol C Tables 4.2.6.8 and 6.1.1.4'
O O 0.0106 0.0060 'International Tables Vol C Tables 4.2.6.8 and 6.1.1.4'
F F 0.0171 0.0103 'International Tables Vol C Tables 4.2.6.8 and 6.1.1.4'
P P 0.1023 0.0942 'International Tables Vol C Tables 4.2.6.8 and 6.1.1.4'
Zn Zn 0.2839 1.4301 'International Tables Vol C Tables 4.2.6.8 and 6.1.1.4'

loop_
_geom_angle_atom_site_label_1
_geom_angle_atom_site_label_2
_geom_angle_atom_site_label_3
_geom_angle
_geom_angle_site_symmetry_1
_geom_angle_site_symmetry_3
_geom_angle_publ_flag
O3P Zn O4P 94.34(8) . 3_666 ?
O3P Zn N12 93.33(8) . . ?
O4P Zn N12 170.38(8) 3_666 . ?
O3P Zn N22 104.40(9) . . ?
O4P Zn N22 90.28(8) 3_666 . ?
N12 Zn N22 93.43(9) . . ?
O3P Zn N2 100.13(8) . . ?
O4P Zn N2 86.05(8) 3_666 . ?
N12 Zn N2 86.89(9) . . ?
N22 Zn N2 155.41(9) . . ?
O3P Zn N1 172.48(8) . . ?
O4P Zn N1 93.03(8) 3_666 . ?
N12 Zn N1 79.18(9) . . ?
N22 Zn N1 76.99(9) . . ?
N2 Zn N1 78.93(9) . . ?
C1 N1 C21 112.4(2) . . ?
C1 N1 C11 112.3(2) . . ?
C21 N1 C11 110.4(2) . . ?
C1 N1 Zn 104.64(17) . . ?
C21 N1 Zn 106.66(17) . . ?
C11 N1 Zn 110.21(17) . . ?
N1 C1 C2 111.9(2) . . ?
N1 C1 H1A 109.2 . . ?
C2 C1 H1A 109.2 . . ?
N1 C1 H1B 109.2 . . ?
C2 C1 H1B 109.2 . . ?
H1A C1 H1B 107.9 . . ?
C6 N2 C2 118.0(2) . . ?
C6 N2 Zn 129.30(19) . . ?
C2 N2 Zn 112.04(19) . . ?
N2 C2 C3 122.8(3) . . ?
N2 C2 C1 115.8(3) . . ?
C3 C2 C1 121.2(3) . . ?
C2 C3 C4 118.5(3) . . ?
C2 C3 H3A 120.7 . . ?
C4 C3 H3A 120.7 . . ?
C5 C4 C3 120.0(3) . . ?
C5 C4 H4A 120.0 . . ?
C3 C4 H4A 120.0 . . ?
C4 C5 C6 118.8(3) . . ?
C4 C5 H5A 120.6 . . ?
C6 C5 H5A 120.6 . . ?
N2 C6 N7 118.5(3) . . ?
N2 C6 C5 121.7(3) . . ?
N7 C6 C5 119.7(3) . . ?
C6 N7 H7A 117(3) . . ?
C6 N7 H7B 115(3) . . ?
H7A N7 H7B 121(4) . . ?
N1 C11 C12 115.4(2) . . ?
N1 C11 H11A 108.4 . . ?
C12 C11 H11A 108.4 . . ?
N1 C11 H11B 108.4 . . ?
C12 C11 H11B 108.4 . . ?
H11A C11 H11B 107.5 . . ?
C12 N12 C16 118.6(2) . . ?
C12 N12 Zn 115.05(19) . . ?
C16 N12 Zn 126.04(19) . . ?
N12 C12 C13 121.8(3) . . ?
N12 C12 C11 118.6(2) . . ?
C13 C12 C11 119.5(3) . . ?
C14 C13 C12 118.9(3) . . ?
C14 C13 H13A 120.6 . . ?
C12 C13 H13A 120.6 . . ?
C15 C14 C13 119.3(3) . . ?
C15 C14 H14A 120.3 . . ?
C13 C14 H14A 120.3 . . ?
C16 C15 C14 118.6(3) . . ?
C16 C15 H15A 120.7 . . ?
C14 C15 H15A 120.7 . . ?
N12 C16 C15 122.7(3) . . ?
N12 C16 H16A 118.6 . . ?
C15 C16 H16A 118.6 . . ?
N1 C21 C22 110.9(2) . . ?
N1 C21 H21A 109.5 . . ?
C22 C21 H21A 109.5 . . ?
N1 C21 H21B 109.5 . . ?
C22 C21 H21B 109.5 . . ?
H21A C21 H21B 108.0 . . ?
C22 N22 C26 118.7(3) . . ?
C22 N22 Zn 114.1(2) . . ?
C26 N22 Zn 127.2(2) . . ?
N22 C22 C23 121.5(3) . . ?
N22 C22 C21 117.0(3) . . ?
C23 C22 C21 121.3(3) . . ?
C24 C23 C22 119.2(3) . . ?
C24 C23 H23A 120.4 . . ?
C22 C23 H23A 120.4 . . ?
C23 C24 C25 119.5(3) . . ?
C23 C24 H24A 120.2 . . ?
C25 C24 H24A 120.2 . . ?
C26 C25 C24 118.4(3) . . ?
C26 C25 H25A 120.8 . . ?
C24 C25 H25A 120.8 . . ?
N22 C26 C25 122.7(3) . . ?
N22 C26 H26A 118.7 . . ?
C25 C26 H26A 118.7 . . ?
O4P P1 O3P 119.54(11) . . ?
O4P P1 O2P 105.38(11) . . ?
O3P P1 O2P 110.01(11) . . ?
O4P P1 O1P 110.70(11) . . ?
O3P P1 O1P 104.86(11) . . ?
O2P P1 O1P 105.61(11) . . ?
P1 O4P Zn 136.57(12) . 3_666 ?
C11P O1P P1 119.4(2) . . ?
O2P C1P C2P 106.9(2) . . ?
O2P C1P H1PA 110.3 . . ?
C2P C1P H1PA 110.3 . . ?
O2P C1P H1PB 110.3 . . ?
C2P C1P H1PB 110.3 . . ?
H1PA C1P H1PB 108.6 . . ?
C1P O2P P1 121.55(18) . . ?
C7P C2P C3P 118.8(3) . . ?
C7P C2P C1P 121.0(3) . . ?
C3P C2P C1P 120.1(3) . . ?
P1 O3P Zn 143.60(13) . . ?
C4P C3P C2P 120.8(3) . . ?
C4P C3P H3PA 119.6 . . ?
C2P C3P H3PA 119.6 . . ?
C5P C4P C3P 120.0(4) . . ?
C5P C4P H4PA 120.0 . . ?
C3P C4P H4PA 120.0 . . ?
C6P C5P C4P 119.8(3) . . ?
C6P C5P H5PA 120.1 . . ?
C4P C5P H5PA 120.1 . . ?
C5P C6P C7P 120.2(3) . . ?
C5P C6P H6PA 119.9 . . ?
C7P C6P H6PA 119.9 . . ?
C2P C7P C6P 120.4(3) . . ?
C2P C7P H7PA 119.8 . . ?
C6P C7P H7PA 119.8 . . ?
O1P C11P C12P 111.0(3) . . ?
O1P C11P H11C 109.4 . . ?
C12P C11P H11C 109.4 . . ?
O1P C11P H11D 109.4 . . ?
C12P C11P H11D 109.4 . . ?
H11C C11P H11D 108.0 . . ?
C13P C12P C17Q 102.8(8) . . ?
C13P C12P C13Q 22.3(6) . . ?
C17Q C12P C13Q 116.9(9) . . ?
C13P C12P C17P 119.5(5) . . ?
C17Q C12P C17P 19.5(10) . . ?
C13Q C12P C17P 128.8(6) . . ?
C13P C12P C11P 124.7(4) . . ?
C17Q C12P C11P 131.0(7) . . ?
C13Q C12P C11P 111.9(6) . . ?
C17P C12P C11P 115.8(4) . . ?
C12P C13P C14P 121.8(6) . . ?
C12P C13P H13B 119.1 . . ?
C14P C13P H13B 119.1 . . ?
C13P C14P C15P 117.6(6) . . ?
C13P C14P H14B 121.2 . . ?
C15P C14P H14B 121.2 . . ?
C14P C15P C16P 123.2(6) . . ?
C14P C15P H15B 118.4 . . ?
C16P C15P H15B 118.4 . . ?
C15P C16P C17P 117.4(6) . . ?
C15P C16P H16B 121.3 . . ?
C17P C16P H16B 121.3 . . ?
C16P C17P C12P 120.4(6) . . ?
C16P C17P H17A 119.8 . . ?
C12P C17P H17A 119.8 . . ?
C14Q C13Q C12P 123.0(9) . . ?
C14Q C13Q H13C 118.5 . . ?
C12P C13Q H13C 118.5 . . ?
C15Q C14Q C13Q 116.3(10) . . ?
C15Q C14Q H14C 121.9 . . ?
C13Q C14Q H14C 121.9 . . ?
C14Q C15Q C16Q 122.8(12) . . ?
C14Q C15Q H15C 118.6 . . ?
C16Q C15Q H15C 118.6 . . ?
C15Q C16Q C17Q 117.5(11) . . ?
C15Q C16Q H16C 121.2 . . ?
C17Q C16Q H16C 121.2 . . ?
C12P C17Q C16Q 121.9(10) . . ?
C12P C17Q H17B 119.0 . . ?
C16Q C17Q H17B 119.0 . . ?
F4 P F3' 168.0(6) . . ?
F4 P F6' 75.7(6) . . ?
F3' P F6' 92.3(5) . . ?
F4 P F6 92.4(3) . . ?
F3' P F6 75.6(6) . . ?
F6' P F6 16.7(5) . . ?
F4 P F1 89.6(3) . . ?
F3' P F1 89.7(4) . . ?
F6' P F1 91.1(4) . . ?
F6 P F1 91.2(2) . . ?
F4 P F2 91.6(3) . . ?
F3' P F2 89.3(4) . . ?
F6' P F2 90.2(4) . . ?
F6 P F2 89.7(2) . . ?
F1 P F2 178.45(16) . . ?
F4 P F4' 15.2(6) . . ?
F3' P F4' 176.6(4) . . ?
F6' P F4' 90.9(5) . . ?
F6 P F4' 107.6(6) . . ?
F1 P F4' 89.0(4) . . ?
F2 P F4' 91.9(4) . . ?
F4 P F3 177.9(3) . . ?
F3' P F3 13.9(7) . . ?
F6' P F3 106.0(6) . . ?
F6 P F3 89.3(3) . . ?
F1 P F3 91.6(3) . . ?
F2 P F3 87.2(3) . . ?
F4' P F3 163.0(6) . . ?
F4 P F5' 102.1(6) . . ?
F3' P F5' 89.8(5) . . ?
F6' P F5' 176.8(4) . . ?
F6 P F5' 165.3(6) . . ?
F1 P F5' 86.6(4) . . ?
F2 P F5' 92.2(4) . . ?
F4' P F5' 86.9(5) . . ?
F3 P F5' 76.2(7) . . ?
F4 P F5 89.3(3) . . ?
F3' P F5 102.7(7) . . ?
F6' P F5 165.0(6) . . ?
F6 P F5 177.9(2) . . ?
F1 P F5 90.0(2) . . ?
F2 P F5 89.1(2) . . ?
F4' P F5 74.1(6) . . ?
F3 P F5 88.9(3) . . ?
F5' P F5 13.3(7) . . ?
C1M O1M H1M 110.3 . . ?
O1M C1M H1M1 109.0 . . ?
O1M C1M H1M2 108.9 . . ?
H1M1 C1M H1M2 109.5 . . ?
O1M C1M H1M3 110.6 . . ?
H1M1 C1M H1M3 109.5 . . ?
H1M2 C1M H1M3 109.5 . . ?

loop_
_geom_bond_atom_site_label_1
_geom_bond_atom_site_label_2
_geom_bond_distance
_geom_bond_site_symmetry_2
_geom_bond_publ_flag
Zn O3P 2.0255(19) . ?
Zn O4P 2.0711(19) 3_666 ?
Zn N12 2.176(2) . ?
Zn N22 2.193(2) . ?
Zn N2 2.203(2) . ?
Zn N1 2.225(2) . ?
N1 C1 1.473(4) . ?
N1 C21 1.475(4) . ?
N1 C11 1.479(4) . ?
C1 C2 1.511(4) . ?
C1 H1A 0.9900 . ?
C1 H1B 0.9900 . ?
N2 C6 1.344(4) . ?
N2 C2 1.361(4) . ?
C2 C3 1.375(4) . ?
C3 C4 1.390(5) . ?
C3 H3A 0.9500 . ?
C4 C5 1.362(5) . ?
C4 H4A 0.9500 . ?
C5 C6 1.416(4) . ?
C5 H5A 0.9500 . ?
C6 N7 1.351(4) . ?
N7 H7A 0.92(4) . ?
N7 H7B 0.86(5) . ?
C11 C12 1.504(4) . ?
C11 H11A 0.9900 . ?
C11 H11B 0.9900 . ?
N12 C12 1.345(4) . ?
N12 C16 1.347(4) . ?
C12 C13 1.391(4) . ?
C13 C14 1.386(5) . ?
C13 H13A 0.9500 . ?
C14 C15 1.385(5) . ?
C14 H14A 0.9500 . ?
C15 C16 1.378(4) . ?
C15 H15A 0.9500 . ?
C16 H16A 0.9500 . ?
C21 C22 1.511(4) . ?
C21 H21A 0.9900 . ?
C21 H21B 0.9900 . ?
N22 C22 1.342(4) . ?
N22 C26 1.349(4) . ?
C22 C23 1.390(4) . ?
C23 C24 1.381(5) . ?
C23 H23A 0.9500 . ?
C24 C25 1.382(6) . ?
C24 H24A 0.9500 . ?
C25 C26 1.381(5) . ?
C25 H25A 0.9500 . ?
C26 H26A 0.9500 . ?
P1 O4P 1.4917(19) . ?
P1 O3P 1.4962(19) . ?
P1 O2P 1.588(2) . ?
P1 O1P 1.591(2) . ?
O4P Zn 2.0711(19) 3_666 ?
O1P C11P 1.460(4) . ?
C1P O2P 1.451(3) . ?
C1P C2P 1.503(4) . ?
C1P H1PA 0.9900 . ?
C1P H1PB 0.9900 . ?
C2P C7P 1.376(4) . ?
C2P C3P 1.385(5) . ?
C3P C4P 1.382(5) . ?
C3P H3PA 0.9500 . ?
C4P C5P 1.378(5) . ?
C4P H4PA 0.9500 . ?
C5P C6P 1.369(5) . ?
C5P H5PA 0.9500 . ?
C6P C7P 1.397(5) . ?
C6P H6PA 0.9500 . ?
C7P H7PA 0.9500 . ?
C11P C12P 1.493(5) . ?
C11P H11C 0.9900 . ?
C11P H11D 0.9900 . ?
C12P C13P 1.368(6) . ?
C12P C17Q 1.395(8) . ?
C12P C13Q 1.412(8) . ?
C12P C17P 1.418(5) . ?
C13P C14P 1.386(7) . ?
C13P H13B 0.9500 . ?
C14P C15P 1.391(8) . ?
C14P H14B 0.9500 . ?
C15P C16P 1.393(9) . ?
C15P H15B 0.9500 . ?
C16P C17P 1.395(7) . ?
C16P H16B 0.9500 . ?
C17P H17A 0.9500 . ?
C13Q C14Q 1.392(9) . ?
C13Q H13C 0.9500 . ?
C14Q C15Q 1.388(10) . ?
C14Q H14C 0.9500 . ?
C15Q C16Q 1.390(10) . ?
C15Q H15C 0.9500 . ?
C16Q C17Q 1.395(9) . ?
C16Q H16C 0.9500 . ?
C17Q H17B 0.9500 . ?
P F4 1.565(4) . ?
P F3' 1.571(5) . ?
P F6' 1.573(5) . ?
P F6 1.582(4) . ?
P F1 1.586(2) . ?
P F2 1.589(2) . ?
P F4' 1.590(5) . ?
P F3 1.593(4) . ?
P F5' 1.602(5) . ?
P F5 1.608(4) . ?
O1M C1M 1.33(4) . ?
O1M H1M 0.8400 . ?
C1M H1M1 0.9800 . ?
C1M H1M2 0.9800 . ?
C1M H1M3 0.9800 . ?
